data_1573207
loop_
_publ_author_name
'Mohd Rosli, Nor Habibah'
'Mohammat, Mohd Fazli'
'Abdul Manan, Mohd Abdul Fatah'
'Cordes, David B.'
'McKay, Aidan P.'

_publ_section_title
;
 Ethyl
 (2RS,3SR,4RS)-1-ethyl-2-(furan-2-yl)-4-hydroxy-5-oxopyrrolidine-3-carboxylate
;
_journal_coeditor_code HB4491
_journal_issue 11
_journal_name_full IUCrData
_journal_paper_doi 10.1107/S2414314624010885
_journal_volume 9
_journal_year 2024
_chemical_formula_iupac 'C13 H17 N O5'
_chemical_formula_moiety 'C13 H17 N O5'
_chemical_formula_sum 'C13 H17 N O5'
_chemical_formula_weight 267.27
_chemical_name_systematic
;Ethyl
(2<i>RS</i>,3<i>SR</i>,4<i>RS</i>)-1-ethyl-2-(furan-2-yl)-4-hydroxy-5-oxopyrrolidine-3-carboxylate
;
_space_group_crystal_system monoclinic
_space_group_IT_number 14
_space_group_name_Hall '-P 2yn'
_space_group_name_H-M_alt 'P 1 21/n 1'
_atom_sites_solution_hydrogens mixed
_atom_sites_solution_primary dual
_audit_creation_method
;
Olex2 1.5
(compiled 2024.02.16 svn.r378c4104 for OlexSys, GUI svn.r6928)
;
_cell_angle_alpha 90
_cell_angle_beta 108.1547(7)
_cell_angle_gamma 90
_cell_formula_units_Z 8
_cell_length_a 11.15335(7)
_cell_length_b 17.41068(9)
_cell_length_c 14.06240(9)
_cell_measurement_reflns_used 50600
_cell_measurement_temperature 100
_cell_measurement_theta_max 75.1270
_cell_measurement_theta_min 4.1320
_cell_volume 2594.80(3)
_computing_cell_refinement
;
CrysAlisPro 1.171.43.109a (Rigaku OD, 2024)
;
_computing_data_collection
;
CrysAlisPro 1.171.43.109a (Rigaku OD, 2024)
;
_computing_data_reduction
;
CrysAlisPro 1.171.43.109a (Rigaku OD, 2024)
;
_computing_molecular_graphics
;
Mercury (Macrae <i>et al.</i>,  2020)
;
_computing_publication_material
;
Olex2 1.5 (Dolomanov <i>et al.</i>,  2009) and publCIF (Westrip,
2010)
;
_computing_structure_refinement
;
<i>SHELXL2019/3</i> (Sheldrick, 2015b)
;
_computing_structure_solution
;
<i>SHELXT2018/2</i> (Sheldrick, 2015a)
;
_diffrn_ambient_temperature 100
_diffrn_detector 'hybrid photon counting detector'
_diffrn_detector_area_resol_mean 5.8140
_diffrn_measured_fraction_theta_full 1.000
_diffrn_measured_fraction_theta_max 0.993
_diffrn_measurement_device 'AFC11: Quarter \c 4 circle'
_diffrn_measurement_device_type 'Rigaku XtaLAB P200K'
_diffrn_measurement_method 'shutterless scans'
_diffrn_measurement_specimen_support Loop
_diffrn_radiation_monochromator 'Rigaku Osmic Confocal Optical System'
_diffrn_radiation_probe x-ray
_diffrn_radiation_type 'Cu K\a'
_diffrn_radiation_wavelength 1.54184
_diffrn_reflns_av_R_equivalents 0.0690
_diffrn_reflns_av_unetI/netI 0.0176
_diffrn_reflns_limit_h_max 13
_diffrn_reflns_limit_h_min -13
_diffrn_reflns_limit_k_max 21
_diffrn_reflns_limit_k_min -21
_diffrn_reflns_limit_l_max 17
_diffrn_reflns_limit_l_min -17
_diffrn_reflns_number 95957
_diffrn_reflns_theta_full 67.684
_diffrn_reflns_theta_max 75.460
_diffrn_reflns_theta_min 4.171
_diffrn_source 'Rotating Anode'
_exptl_absorpt_coefficient_mu 0.886
_exptl_absorpt_correction_T_max 1.00000
_exptl_absorpt_correction_T_min 0.78960
_exptl_absorpt_correction_type multi-scan
_exptl_absorpt_process_details
;
(CrysAlisPro; Rigaku OD, 2024)
;
_exptl_crystal_colour colourless
_exptl_crystal_density_diffrn 1.368
_exptl_crystal_description prism
_exptl_crystal_F_000 1136
_exptl_crystal_size_max 0.14
_exptl_crystal_size_mid 0.07
_exptl_crystal_size_min 0.03
_refine_diff_density_max 0.308
_refine_diff_density_min -0.203
_refine_ls_extinction_method none
_refine_ls_goodness_of_fit_ref 1.077
_refine_ls_hydrogen_treatment mixed
_refine_ls_matrix_type full
_refine_ls_number_parameters 384
_refine_ls_number_reflns 5344
_refine_ls_number_restraints 22
_refine_ls_restrained_S_all 1.078
_refine_ls_R_factor_all 0.0385
_refine_ls_R_factor_gt 0.0361
_refine_ls_shift/su_max 0.001
_refine_ls_shift/su_mean 0.000
_refine_ls_structure_factor_coef Fsqd
_refine_ls_weighting_details 'w=1/[\s^2^(Fo^2^)+(0.0599P)^2^+0.6008P] where P=(Fo^2^+2Fc^2^)/3'
_refine_ls_weighting_scheme calc
_refine_ls_wR_factor_gt 0.1051
_refine_ls_wR_factor_ref 0.1070
_reflns_number_gt 4906
_reflns_number_total 5344
_reflns_threshold_expression 'I > 2\s(I)'
_cod_data_source_file hb4491.cif
_cod_data_source_block I
_cod_database_code 1573207
_shelx_space_group_comment
;
The symmetry employed for this shelxl refinement is uniquely defined
by the following loop, which should always be used as a source of
symmetry information in preference to the above space-group names.
They are only intended as comments.
;
_shelx_estimated_absorpt_t_min 0.886
_shelx_estimated_absorpt_t_max 0.974

loop_
_space_group_symop_operation_xyz
'x, y, z'
'-x+1/2, y+1/2, -z+1/2'
'-x, -y, -z'
'x-1/2, -y-1/2, z-1/2'

loop_
_atom_site_type_symbol
_atom_site_label
_atom_site_fract_x
_atom_site_fract_y
_atom_site_fract_z
_atom_site_U_iso_or_equiv
_atom_site_adp_type
_atom_site_calc_flag
_atom_site_occupancy
_atom_site_disorder_assembly
_atom_site_disorder_group
O O4 0.92054(7) 0.53494(4) 0.34391(6) 0.02196(18) Uani d 1 . .
H H4 0.9694(13) 0.5029(8) 0.3919(10) 0.036(4) Uiso d 1 . .
O O5 0.89935(7) 0.56424(5) 0.54461(6) 0.02841(19) Uani d 1 . .
O O12 0.74321(7) 0.78349(4) 0.32650(6) 0.02110(17) Uani d 1 . .
O O13 0.62305(7) 0.50977(4) 0.17572(6) 0.02460(18) Uani d 1 . .
O O14 0.57795(7) 0.63387(4) 0.13538(5) 0.02211(17) Uani d 1 . .
O O24 0.57281(7) 0.46110(4) 0.65771(6) 0.02178(17) Uani d 1 . .
H H24 0.5220(13) 0.4929(8) 0.6090(10) 0.037(4) Uiso d 1 . .
O O25 0.62108(7) 0.45310(5) 0.46170(6) 0.02536(18) Uani d 1 . .
O O32 0.75626(7) 0.22738(4) 0.67378(6) 0.02102(17) Uani d 1 . .
O O33 0.86974(7) 0.49392(4) 0.83546(6) 0.02598(18) Uani d 1 . .
O O34 0.92397(7) 0.37003(4) 0.86969(5) 0.02279(18) Uani d 1 . .
N N1 0.74582(8) 0.64686(5) 0.45417(6) 0.01942(19) Uani d 1 . .
N N21A 0.7786(3) 0.37341(15) 0.5535(2) 0.0190(5) Uani d 0.836(4) A 1
N N21B 0.7542(12) 0.3575(7) 0.5456(10) 0.010(2) Uani d 0.164(4) A 2
C C2 0.66128(9) 0.65746(6) 0.35129(7) 0.0165(2) Uani d 1 . .
H H2 0.578316 0.632617 0.344977 0.020 Uiso calc 1 . .
C C3 0.73003(9) 0.61026(6) 0.28976(7) 0.0170(2) Uani d 1 . .
H H3 0.790211 0.644986 0.270707 0.020 Uiso calc 1 . .
C C4 0.80571(9) 0.55040(6) 0.36278(7) 0.0177(2) Uani d 1 . .
H H4A 0.755443 0.502061 0.356627 0.021 Uiso calc 1 . .
C C5 0.82458(9) 0.58678(6) 0.46509(8) 0.0199(2) Uani d 1 . .
C C6 0.73069(10) 0.69195(6) 0.53755(8) 0.0236(2) Uani d 1 . .
H H6A 0.742435 0.747037 0.525414 0.028 Uiso calc 1 . .
H H6B 0.796986 0.676924 0.599909 0.028 Uiso calc 1 . .
C C7 0.60199(11) 0.68079(7) 0.55144(9) 0.0272(2) Uani d 1 . .
H H7A 0.536009 0.696876 0.490555 0.041 Uiso calc 1 . .
H H7B 0.596623 0.711818 0.608110 0.041 Uiso calc 1 . .
H H7C 0.590373 0.626466 0.564593 0.041 Uiso calc 1 . .
C C8 0.63972(9) 0.73994(6) 0.32359(7) 0.0171(2) Uani d 1 . .
C C9 0.53472(10) 0.78358(6) 0.29576(8) 0.0235(2) Uani d 1 . .
H H9 0.451126 0.767162 0.288571 0.028 Uiso calc 1 . .
C C10 0.57344(11) 0.85940(6) 0.27913(9) 0.0275(2) Uani d 1 . .
H H10 0.520635 0.903043 0.258338 0.033 Uiso calc 1 . .
C C11 0.69883(11) 0.85672(6) 0.29865(8) 0.0241(2) Uani d 1 . .
H H11 0.750015 0.899272 0.293969 0.029 Uiso calc 1 . .
C C13 0.63899(9) 0.57705(6) 0.19511(7) 0.0180(2) Uani d 1 . .
C C15 0.48291(10) 0.61143(6) 0.04229(8) 0.0240(2) Uani d 1 . .
H H15A 0.515009 0.567984 0.011778 0.029 Uiso calc 1 . .
H H15B 0.466014 0.654974 -0.005324 0.029 Uiso calc 1 . .
C C16 0.36226(11) 0.58807(7) 0.06123(9) 0.0299(3) Uani d 1 . .
H H16A 0.298029 0.576211 -0.002580 0.045 Uiso calc 1 . .
H H16B 0.332593 0.630269 0.094239 0.045 Uiso calc 1 . .
H H16C 0.377678 0.542549 0.104343 0.045 Uiso calc 1 . .
C C22 0.84715(9) 0.35231(6) 0.65609(7) 0.0187(2) Uani d 1 . .
H H22 0.933196 0.375704 0.673823 0.022 Uiso calc 0.836(4) A 1
H H22A 0.929708 0.377914 0.663058 0.022 Uiso calc 0.164(4) A 2
C C23 0.77142(9) 0.39493(6) 0.71602(7) 0.0175(2) Uani d 1 . .
H H23 0.712657 0.357492 0.732273 0.021 Uiso calc 1 . .
C C24 0.69331(9) 0.45539(6) 0.64507(8) 0.0183(2) Uani d 1 . .
H H24A 0.737082 0.506209 0.658916 0.022 Uiso calc 1 . .
C C25 0.68947(10) 0.42710(6) 0.54179(8) 0.0206(2) Uani d 1 . .
C C26A 0.81388(15) 0.34238(9) 0.46906(10) 0.0226(4) Uani d 0.836(4) A 1
H H26A 0.905578 0.331540 0.491361 0.027 Uiso calc 0.836(4) A 1
H H26B 0.797032 0.381674 0.415622 0.027 Uiso calc 0.836(4) A 1
C C27A 0.74323(14) 0.26966(10) 0.42640(11) 0.0280(4) Uani d 0.836(4) A 1
H H27A 0.769527 0.252054 0.369743 0.042 Uiso calc 0.836(4) A 1
H H27B 0.652344 0.280025 0.403650 0.042 Uiso calc 0.836(4) A 1
H H27C 0.762064 0.229808 0.478174 0.042 Uiso calc 0.836(4) A 1
C C26B 0.7672(7) 0.3099(5) 0.4613(5) 0.0171(16) Uani d 0.164(4) A 2
H H26C 0.700974 0.324577 0.398667 0.020 Uiso calc 0.164(4) A 2
H H26D 0.755223 0.255071 0.474579 0.020 Uiso calc 0.164(4) A 2
C C27B 0.8968(6) 0.3210(4) 0.4482(5) 0.0252(19) Uani d 0.164(4) A 2
H H27D 0.901656 0.291392 0.390257 0.038 Uiso calc 0.164(4) A 2
H H27E 0.962137 0.303087 0.508468 0.038 Uiso calc 0.164(4) A 2
H H27F 0.909998 0.375552 0.437640 0.038 Uiso calc 0.164(4) A 2
C C28 0.86200(9) 0.26813(6) 0.67484(7) 0.0180(2) Uani d 1 . .
C C29 0.96131(10) 0.22029(6) 0.68922(8) 0.0221(2) Uani d 1 . .
H H29 1.044985 0.234227 0.692887 0.027 Uiso calc 1 . .
C C30 0.91611(11) 0.14452(6) 0.69787(8) 0.0265(2) Uani d 1 . .
H H30 0.963761 0.098313 0.708368 0.032 Uiso calc 1 . .
C C31 0.79324(11) 0.15164(6) 0.68823(8) 0.0251(2) Uani d 1 . .
H H31 0.739075 0.110162 0.690986 0.030 Uiso calc 1 . .
C C33 0.85854(9) 0.42696(6) 0.81275(8) 0.0191(2) Uani d 1 . .
C C35 1.02196(10) 0.39294(6) 0.96107(8) 0.0231(2) Uani d 1 . .
H H35A 1.047642 0.348019 1.005995 0.028 Uiso calc 1 . .
H H35B 0.988199 0.432567 0.996345 0.028 Uiso calc 1 . .
C C36 1.13534(11) 0.42451(7) 0.93702(9) 0.0298(3) Uani d 1 . .
H H36A 1.111568 0.471708 0.897679 0.045 Uiso calc 1 . .
H H36B 1.165443 0.386445 0.898403 0.045 Uiso calc 1 . .
H H36C 1.202567 0.435838 0.999384 0.045 Uiso calc 1 . .

loop_
_atom_site_aniso_label
_atom_site_aniso_U_11
_atom_site_aniso_U_22
_atom_site_aniso_U_33
_atom_site_aniso_U_12
_atom_site_aniso_U_13
_atom_site_aniso_U_23
O4 0.0195(4) 0.0234(4) 0.0257(4) 0.0059(3) 0.0110(3) 0.0062(3)
O5 0.0287(4) 0.0316(4) 0.0220(4) 0.0112(3) 0.0038(3) 0.0033(3)
O12 0.0218(4) 0.0168(4) 0.0264(4) -0.0026(3) 0.0099(3) 0.0002(3)
O13 0.0269(4) 0.0170(4) 0.0282(4) 0.0017(3) 0.0063(3) -0.0030(3)
O14 0.0263(4) 0.0180(4) 0.0188(4) -0.0001(3) 0.0024(3) 0.0013(3)
O24 0.0194(4) 0.0245(4) 0.0237(4) 0.0049(3) 0.0098(3) 0.0054(3)
O25 0.0261(4) 0.0287(4) 0.0228(4) 0.0069(3) 0.0098(3) 0.0084(3)
O32 0.0213(4) 0.0184(4) 0.0241(4) -0.0016(3) 0.0081(3) -0.0003(3)
O33 0.0294(4) 0.0167(4) 0.0289(4) 0.0024(3) 0.0048(3) -0.0032(3)
O34 0.0269(4) 0.0171(4) 0.0207(4) 0.0014(3) 0.0021(3) -0.0001(3)
N1 0.0212(4) 0.0200(4) 0.0169(4) 0.0024(3) 0.0057(3) 0.0005(3)
N21A 0.0234(12) 0.0158(11) 0.0194(9) -0.0009(7) 0.0093(8) 0.0001(7)
N21B 0.012(4) 0.008(4) 0.005(3) 0.000(3) -0.002(3) -0.003(3)
C2 0.0171(5) 0.0156(5) 0.0173(5) 0.0006(3) 0.0060(4) 0.0012(4)
C3 0.0175(5) 0.0149(5) 0.0201(5) 0.0004(4) 0.0080(4) 0.0012(4)
C4 0.0175(5) 0.0160(5) 0.0207(5) 0.0012(4) 0.0075(4) 0.0019(4)
C5 0.0189(5) 0.0202(5) 0.0213(5) 0.0011(4) 0.0071(4) 0.0029(4)
C6 0.0286(6) 0.0215(5) 0.0202(5) 0.0026(4) 0.0070(4) -0.0017(4)
C7 0.0345(6) 0.0262(6) 0.0252(5) 0.0023(4) 0.0154(5) -0.0002(4)
C8 0.0192(5) 0.0167(5) 0.0166(4) -0.0019(4) 0.0074(4) -0.0001(4)
C9 0.0222(5) 0.0200(5) 0.0283(5) 0.0027(4) 0.0081(4) 0.0024(4)
C10 0.0351(6) 0.0181(5) 0.0294(6) 0.0056(4) 0.0100(5) 0.0041(4)
C11 0.0364(6) 0.0148(5) 0.0226(5) -0.0034(4) 0.0113(4) 0.0006(4)
C13 0.0184(5) 0.0179(5) 0.0198(5) 0.0013(4) 0.0090(4) 0.0012(4)
C15 0.0276(6) 0.0257(5) 0.0167(5) -0.0021(4) 0.0039(4) 0.0001(4)
C16 0.0255(6) 0.0341(6) 0.0271(6) -0.0007(5) 0.0040(5) 0.0045(5)
C22 0.0192(5) 0.0186(5) 0.0200(5) 0.0021(4) 0.0085(4) 0.0015(4)
C23 0.0185(5) 0.0148(5) 0.0205(5) -0.0001(4) 0.0081(4) 0.0004(4)
C24 0.0177(5) 0.0160(5) 0.0222(5) 0.0008(4) 0.0078(4) 0.0025(4)
C25 0.0218(5) 0.0197(5) 0.0230(5) 0.0008(4) 0.0109(4) 0.0047(4)
C26A 0.0303(8) 0.0201(7) 0.0219(7) 0.0029(6) 0.0144(6) 0.0013(6)
C27A 0.0349(8) 0.0277(9) 0.0230(7) -0.0010(6) 0.0110(6) -0.0053(6)
C26B 0.023(3) 0.010(3) 0.017(3) -0.007(3) 0.005(2) -0.006(3)
C27B 0.026(4) 0.029(4) 0.022(3) -0.001(3) 0.010(3) 0.003(3)
C28 0.0199(5) 0.0187(5) 0.0160(4) -0.0008(4) 0.0066(4) -0.0006(4)
C29 0.0217(5) 0.0227(5) 0.0219(5) 0.0036(4) 0.0065(4) -0.0018(4)
C30 0.0351(6) 0.0182(5) 0.0257(5) 0.0060(4) 0.0087(5) -0.0019(4)
C31 0.0356(6) 0.0155(5) 0.0240(5) -0.0030(4) 0.0090(5) -0.0023(4)
C33 0.0195(5) 0.0172(5) 0.0219(5) 0.0014(4) 0.0085(4) 0.0010(4)
C35 0.0258(5) 0.0225(5) 0.0185(5) 0.0004(4) 0.0035(4) -0.0010(4)
C36 0.0257(6) 0.0356(6) 0.0263(6) 0.0001(5) 0.0055(5) 0.0009(5)

loop_
_atom_type_symbol
_atom_type_description
_atom_type_scat_dispersion_real
_atom_type_scat_dispersion_imag
_atom_type_scat_source
C C 0.0181 0.0091 'International Tables Vol C Tables 4.2.6.8 and 6.1.1.4'
H H 0.0000 0.0000 'International Tables Vol C Tables 4.2.6.8 and 6.1.1.4'
N N 0.0311 0.0180 'International Tables Vol C Tables 4.2.6.8 and 6.1.1.4'
O O 0.0492 0.0322 'International Tables Vol C Tables 4.2.6.8 and 6.1.1.4'

loop_
_geom_angle_atom_site_label_1
_geom_angle_atom_site_label_2
_geom_angle_atom_site_label_3
_geom_angle_site_symmetry_1
_geom_angle_site_symmetry_3
_geom_angle
_geom_angle_publ_flag
C4 O4 H4 . . 110.1(9) ?
C8 O12 C11 . . 106.17(8) ?
C13 O14 C15 . . 116.79(8) ?
C24 O24 H24 . . 109.6(9) ?
C28 O32 C31 . . 106.05(8) ?
C33 O34 C35 . . 116.32(8) ?
C5 N1 C2 . . 113.94(8) ?
C5 N1 C6 . . 124.09(9) ?
C6 N1 C2 . . 121.44(8) ?
C22 N21A C26A . . 121.3(2) ?
C25 N21A C22 . . 116.1(2) ?
C25 N21A C26A . . 122.3(2) ?
C25 N21B C22 . . 105.0(7) ?
C25 N21B C26B . . 128.8(11) ?
C26B N21B C22 . . 123.6(10) ?
N1 C2 H2 . . 108.9 ?
N1 C2 C3 . . 101.80(7) ?
N1 C2 C8 . . 112.34(8) ?
C3 C2 H2 . . 108.9 ?
C8 C2 H2 . . 108.9 ?
C8 C2 C3 . . 115.55(8) ?
C2 C3 H3 . . 108.5 ?
C4 C3 C2 . . 104.61(8) ?
C4 C3 H3 . . 108.5 ?
C13 C3 C2 . . 112.23(8) ?
C13 C3 H3 . . 108.5 ?
C13 C3 C4 . . 114.26(8) ?
O4 C4 C3 . . 110.41(8) ?
O4 C4 H4A . . 109.9 ?
O4 C4 C5 . . 112.93(8) ?
C3 C4 H4A . . 109.9 ?
C3 C4 C5 . . 103.70(8) ?
C5 C4 H4A . . 109.9 ?
O5 C5 N1 . . 125.80(10) ?
O5 C5 C4 . . 125.39(9) ?
N1 C5 C4 . . 108.80(8) ?
N1 C6 H6A . . 109.1 ?
N1 C6 H6B . . 109.1 ?
N1 C6 C7 . . 112.55(9) ?
H6A C6 H6B . . 107.8 ?
C7 C6 H6A . . 109.1 ?
C7 C6 H6B . . 109.1 ?
C6 C7 H7A . . 109.5 ?
C6 C7 H7B . . 109.5 ?
C6 C7 H7C . . 109.5 ?
H7A C7 H7B . . 109.5 ?
H7A C7 H7C . . 109.5 ?
H7B C7 H7C . . 109.5 ?
O12 C8 C2 . . 117.40(8) ?
C9 C8 O12 . . 110.13(9) ?
C9 C8 C2 . . 132.46(9) ?
C8 C9 H9 . . 126.6 ?
C8 C9 C10 . . 106.76(10) ?
C10 C9 H9 . . 126.6 ?
C9 C10 H10 . . 126.8 ?
C11 C10 C9 . . 106.47(10) ?
C11 C10 H10 . . 126.8 ?
O12 C11 H11 . . 124.8 ?
C10 C11 O12 . . 110.47(9) ?
C10 C11 H11 . . 124.8 ?
O13 C13 O14 . . 124.54(9) ?
O13 C13 C3 . . 125.59(9) ?
O14 C13 C3 . . 109.87(8) ?
O14 C15 H15A . . 109.5 ?
O14 C15 H15B . . 109.5 ?
O14 C15 C16 . . 110.68(9) ?
H15A C15 H15B . . 108.1 ?
C16 C15 H15A . . 109.5 ?
C16 C15 H15B . . 109.5 ?
C15 C16 H16A . . 109.5 ?
C15 C16 H16B . . 109.5 ?
C15 C16 H16C . . 109.5 ?
H16A C16 H16B . . 109.5 ?
H16A C16 H16C . . 109.5 ?
H16B C16 H16C . . 109.5 ?
N21A C22 H22 . . 108.2 ?
N21A C22 C23 . . 102.16(14) ?
N21A C22 C28 . . 114.80(13) ?
N21B C22 H22A . . 111.9 ?
C23 C22 N21B . . 101.8(5) ?
C23 C22 H22 . . 108.2 ?
C23 C22 H22A . . 111.9 ?
C28 C22 N21B . . 103.5(4) ?
C28 C22 H22 . . 108.2 ?
C28 C22 H22A . . 111.9 ?
C28 C22 C23 . . 115.02(8) ?
C22 C23 H23 . . 108.6 ?
C24 C23 C22 . . 105.74(8) ?
C24 C23 H23 . . 108.6 ?
C33 C23 C22 . . 111.02(8) ?
C33 C23 H23 . . 108.6 ?
C33 C23 C24 . . 114.25(8) ?
O24 C24 C23 . . 109.79(8) ?
O24 C24 H24A . . 109.8 ?
O24 C24 C25 . . 113.44(8) ?
C23 C24 H24A . . 109.8 ?
C25 C24 C23 . . 103.99(8) ?
C25 C24 H24A . . 109.8 ?
O25 C25 N21A . . 126.46(16) ?
O25 C25 N21B . . 121.1(6) ?
O25 C25 C24 . . 125.35(9) ?
N21A C25 C24 . . 108.04(16) ?
N21B C25 C24 . . 112.5(6) ?
N21A C26A H26A . . 109.0 ?
N21A C26A H26B . . 109.0 ?
N21A C26A C27A . . 113.06(14) ?
H26A C26A H26B . . 107.8 ?
C27A C26A H26A . . 109.0 ?
C27A C26A H26B . . 109.0 ?
C26A C27A H27A . . 109.5 ?
C26A C27A H27B . . 109.5 ?
C26A C27A H27C . . 109.5 ?
H27A C27A H27B . . 109.5 ?
H27A C27A H27C . . 109.5 ?
H27B C27A H27C . . 109.5 ?
N21B C26B H26C . . 109.5 ?
N21B C26B H26D . . 109.5 ?
N21B C26B C27B . . 110.9(8) ?
H26C C26B H26D . . 108.1 ?
C27B C26B H26C . . 109.5 ?
C27B C26B H26D . . 109.5 ?
C26B C27B H27D . . 109.5 ?
C26B C27B H27E . . 109.5 ?
C26B C27B H27F . . 109.5 ?
H27D C27B H27E . . 109.5 ?
H27D C27B H27F . . 109.5 ?
H27E C27B H27F . . 109.5 ?
O32 C28 C22 . . 117.33(8) ?
C29 C28 O32 . . 110.18(9) ?
C29 C28 C22 . . 132.42(9) ?
C28 C29 H29 . . 126.7 ?
C28 C29 C30 . . 106.69(10) ?
C30 C29 H29 . . 126.7 ?
C29 C30 H30 . . 126.8 ?
C31 C30 C29 . . 106.40(9) ?
C31 C30 H30 . . 126.8 ?
O32 C31 H31 . . 124.7 ?
C30 C31 O32 . . 110.68(9) ?
C30 C31 H31 . . 124.7 ?
O33 C33 O34 . . 124.45(10) ?
O33 C33 C23 . . 125.48(9) ?
O34 C33 C23 . . 110.06(8) ?
O34 C35 H35A . . 109.5 ?
O34 C35 H35B . . 109.5 ?
O34 C35 C36 . . 110.60(9) ?
H35A C35 H35B . . 108.1 ?
C36 C35 H35A . . 109.5 ?
C36 C35 H35B . . 109.5 ?
C35 C36 H36A . . 109.5 ?
C35 C36 H36B . . 109.5 ?
C35 C36 H36C . . 109.5 ?
H36A C36 H36B . . 109.5 ?
H36A C36 H36C . . 109.5 ?
H36B C36 H36C . . 109.5 ?

loop_
_geom_bond_atom_site_label_1
_geom_bond_atom_site_label_2
_geom_bond_site_symmetry_2
_geom_bond_distance
_geom_bond_publ_flag
O4 H4 . 0.913(12) ?
O4 C4 . 1.4125(12) ?
O5 C5 . 1.2324(13) ?
O12 C8 . 1.3709(12) ?
O12 C11 . 1.3796(13) ?
O13 C13 . 1.2033(13) ?
O14 C13 . 1.3384(12) ?
O14 C15 . 1.4578(12) ?
O24 H24 . 0.925(12) ?
O24 C24 . 1.4130(12) ?
O25 C25 . 1.2328(13) ?
O32 C28 . 1.3725(12) ?
O32 C31 . 1.3777(13) ?
O33 C33 . 1.2048(13) ?
O34 C33 . 1.3387(12) ?
O34 C35 . 1.4594(12) ?
N1 C2 . 1.4718(12) ?
N1 C5 . 1.3437(13) ?
N1 C6 . 1.4639(13) ?
N21A C22 . 1.453(3) ?
N21A C25 . 1.337(3) ?
N21A C26A . 1.466(3) ?
N21B C22 . 1.579(13) ?
N21B C25 . 1.403(13) ?
N21B C26B . 1.491(14) ?
C2 H2 . 1.0000 ?
C2 C3 . 1.5574(13) ?
C2 C8 . 1.4877(13) ?
C3 H3 . 1.0000 ?
C3 C4 . 1.5208(13) ?
C3 C13 . 1.5148(14) ?
C4 H4A . 1.0000 ?
C4 C5 . 1.5252(14) ?
C6 H6A . 0.9900 ?
C6 H6B . 0.9900 ?
C6 C7 . 1.5202(15) ?
C7 H7A . 0.9800 ?
C7 H7B . 0.9800 ?
C7 H7C . 0.9800 ?
C8 C9 . 1.3477(14) ?
C9 H9 . 0.9500 ?
C9 C10 . 1.4306(15) ?
C10 H10 . 0.9500 ?
C10 C11 . 1.3394(17) ?
C11 H11 . 0.9500 ?
C15 H15A . 0.9900 ?
C15 H15B . 0.9900 ?
C15 C16 . 1.5068(15) ?
C16 H16A . 0.9800 ?
C16 H16B . 0.9800 ?
C16 H16C . 0.9800 ?
C22 H22 . 1.0000 ?
C22 H22A . 1.0000 ?
C22 C23 . 1.5549(13) ?
C22 C28 . 1.4892(14) ?
C23 H23 . 1.0000 ?
C23 C24 . 1.5234(13) ?
C23 C33 . 1.5107(14) ?
C24 H24A . 1.0000 ?
C24 C25 . 1.5215(14) ?
C26A H26A . 0.9900 ?
C26A H26B . 0.9900 ?
C26A C27A . 1.513(2) ?
C27A H27A . 0.9800 ?
C27A H27B . 0.9800 ?
C27A H27C . 0.9800 ?
C26B H26C . 0.9900 ?
C26B H26D . 0.9900 ?
C26B C27B . 1.525(9) ?
C27B H27D . 0.9800 ?
C27B H27E . 0.9800 ?
C27B H27F . 0.9800 ?
C28 C29 . 1.3497(14) ?
C29 H29 . 0.9500 ?
C29 C30 . 1.4310(15) ?
C30 H30 . 0.9500 ?
C30 C31 . 1.3402(17) ?
C31 H31 . 0.9500 ?
C35 H35A . 0.9900 ?
C35 H35B . 0.9900 ?
C35 C36 . 1.5107(15) ?
C36 H36A . 0.9800 ?
C36 H36B . 0.9800 ?
C36 H36C . 0.9800 ?

loop_
_geom_hbond_atom_site_label_D
_geom_hbond_atom_site_label_H
_geom_hbond_atom_site_label_A
_geom_hbond_site_symmetry_A
_geom_hbond_distance_DH
_geom_hbond_distance_HA
_geom_hbond_distance_DA
_geom_hbond_angle_DHA
_geom_hbond_publ_flag
O4 H4 O5 3_766 0.913(12) 1.869(13) 2.7408(10) 158.9(14) yes
O24 H24 O25 3_666 0.925(12) 1.852(13) 2.7323(10) 158.1(14) yes
C9 H9 O32 3_666 0.95 2.53 3.4086(13) 154 yes
C11 H11 O13 2_655 0.95 2.35 3.2758(13) 165 yes
C29 H29 O12 3_766 0.95 2.48 3.3717(13) 156 yes
C31 H31 O33 2_646 0.95 2.33 3.2525(13) 164 yes

loop_
_geom_torsion_atom_site_label_1
_geom_torsion_atom_site_label_2
_geom_torsion_atom_site_label_3
_geom_torsion_atom_site_label_4
_geom_torsion_site_symmetry_1
_geom_torsion_site_symmetry_2
_geom_torsion_site_symmetry_3
_geom_torsion_site_symmetry_4
_geom_torsion
_geom_torsion_publ_flag
O4 C4 C5 O5 . . . . -46.93(14) ?
O4 C4 C5 N1 . . . . 133.51(9) ?
O12 C8 C9 C10 . . . . 0.49(12) ?
O24 C24 C25 O25 . . . . 49.78(14) ?
O24 C24 C25 N21A . . . . -134.40(14) ?
O24 C24 C25 N21B . . . . -118.3(5) ?
O32 C28 C29 C30 . . . . -0.01(12) ?
N1 C2 C3 C4 . . . . 25.90(9) ?
N1 C2 C3 C13 . . . . 150.32(8) ?
N1 C2 C8 O12 . . . . 60.01(11) ?
N1 C2 C8 C9 . . . . -119.12(12) ?
N21A C22 C23 C24 . . . . -17.32(13) ?
N21A C22 C23 C33 . . . . -141.75(12) ?
N21A C22 C28 O32 . . . . -71.41(16) ?
N21A C22 C28 C29 . . . . 105.14(18) ?
N21B C22 C23 C24 . . . . -31.2(4) ?
N21B C22 C23 C33 . . . . -155.6(4) ?
N21B C22 C28 O32 . . . . -63.4(5) ?
N21B C22 C28 C29 . . . . 113.1(5) ?
C2 N1 C5 O5 . . . . -176.23(10) ?
C2 N1 C5 C4 . . . . 3.34(11) ?
C2 N1 C6 C7 . . . . 59.57(12) ?
C2 C3 C4 O4 . . . . -145.71(8) ?
C2 C3 C4 C5 . . . . -24.46(10) ?
C2 C3 C13 O13 . . . . -118.21(11) ?
C2 C3 C13 O14 . . . . 61.74(10) ?
C2 C8 C9 C10 . . . . 179.67(10) ?
C3 C2 C8 O12 . . . . -56.19(12) ?
C3 C2 C8 C9 . . . . 124.68(12) ?
C3 C4 C5 O5 . . . . -166.46(10) ?
C3 C4 C5 N1 . . . . 13.97(10) ?
C4 C3 C13 O13 . . . . 0.67(14) ?
C4 C3 C13 O14 . . . . -179.38(8) ?
C5 N1 C2 C3 . . . . -18.63(10) ?
C5 N1 C2 C8 . . . . -142.84(9) ?
C5 N1 C6 C7 . . . . -111.54(11) ?
C6 N1 C2 C3 . . . . 169.42(9) ?
C6 N1 C2 C8 . . . . 45.21(12) ?
C6 N1 C5 O5 . . . . -4.52(17) ?
C6 N1 C5 C4 . . . . 175.04(9) ?
C8 O12 C11 C10 . . . . 0.04(12) ?
C8 C2 C3 C4 . . . . 147.93(8) ?
C8 C2 C3 C13 . . . . -87.66(10) ?
C8 C9 C10 C11 . . . . -0.45(13) ?
C9 C10 C11 O12 . . . . 0.25(13) ?
C11 O12 C8 C2 . . . . -179.65(8) ?
C11 O12 C8 C9 . . . . -0.34(11) ?
C13 O14 C15 C16 . . . . 78.82(11) ?
C13 C3 C4 O4 . . . . 91.18(10) ?
C13 C3 C4 C5 . . . . -147.57(8) ?
C15 O14 C13 O13 . . . . 2.18(14) ?
C15 O14 C13 C3 . . . . -177.78(8) ?
C22 N21A C25 O25 . . . . 179.90(12) ?
C22 N21A C25 C24 . . . . 4.1(2) ?
C22 N21A C26A C27A . . . . 91.9(2) ?
C22 N21B C25 O25 . . . . 170.5(4) ?
C22 N21B C25 C24 . . . . -20.8(8) ?
C22 N21B C26B C27B . . . . -56.6(12) ?
C22 C23 C24 O24 . . . . 141.47(8) ?
C22 C23 C24 C25 . . . . 19.78(10) ?
C22 C23 C33 O33 . . . . 118.97(11) ?
C22 C23 C33 O34 . . . . -59.94(10) ?
C22 C28 C29 C30 . . . . -176.75(11) ?
C23 C22 C28 O32 . . . . 46.74(12) ?
C23 C22 C28 C29 . . . . -136.71(11) ?
C23 C24 C25 O25 . . . . 169.01(10) ?
C23 C24 C25 N21A . . . . -15.17(15) ?
C23 C24 C25 N21B . . . . 0.9(5) ?
C24 C23 C33 O33 . . . . -0.48(14) ?
C24 C23 C33 O34 . . . . -179.40(8) ?
C25 N21A C22 C23 . . . . 8.5(2) ?
C25 N21A C22 C28 . . . . 133.66(16) ?
C25 N21A C26A C27A . . . . -93.8(2) ?
C25 N21B C22 C23 . . . . 31.7(8) ?
C25 N21B C22 C28 . . . . 151.3(6) ?
C25 N21B C26B C27B . . . . 102.6(11) ?
C26A N21A C22 C23 . . . . -176.88(17) ?
C26A N21A C22 C28 . . . . -51.7(2) ?
C26A N21A C25 O25 . . . . 5.3(3) ?
C26A N21A C25 C24 . . . . -170.44(17) ?
C26B N21B C22 C23 . . . . -165.0(9) ?
C26B N21B C22 C28 . . . . -45.4(11) ?
C26B N21B C25 O25 . . . . 8.4(14) ?
C26B N21B C25 C24 . . . . 177.1(9) ?
C28 O32 C31 C30 . . . . -0.07(12) ?
C28 C22 C23 C24 . . . . -142.36(9) ?
C28 C22 C23 C33 . . . . 93.21(10) ?
C28 C29 C30 C31 . . . . -0.03(12) ?
C29 C30 C31 O32 . . . . 0.06(12) ?
C31 O32 C28 C22 . . . . 177.33(9) ?
C31 O32 C28 C29 . . . . 0.05(11) ?
C33 O34 C35 C36 . . . . -74.74(11) ?
C33 C23 C24 O24 . . . . -96.14(10) ?
C33 C23 C24 C25 . . . . 142.16(8) ?
C35 O34 C33 O33 . . . . -5.23(15) ?
C35 O34 C33 C23 . . . . 173.70(8) ?
